data_4331564
loop_
_publ_author_name
'Buni\<c, Tina'
'Tav\<car, Ga\<sper'
'Tram\<sek, Melita'
'\<Zemva, Boris'

_publ_section_title
;
 Coordination of XeF2to Calcium and Cadmium Hexafluorophosphates(V)
;
_journal_issue 3
_journal_name_full 'Inorganic Chemistry'
_journal_page_first 1038
_journal_page_last 1042
_journal_paper_doi 10.1021/ic051083t
_journal_volume 45
_journal_year 2006
_chemical_formula_sum 'Ca F22 P2 Xe5'
_chemical_formula_weight 1176.52
_chemical_name_systematic
; 
 ? 
;
_space_group_IT_number 33
_symmetry_cell_setting orthorhombic
_symmetry_space_group_name_Hall 'P 2c -2n'
_symmetry_space_group_name_H-M 'P n a 21'
_atom_sites_solution_hydrogens geom
_atom_sites_solution_primary direct
_atom_sites_solution_secondary difmap
_audit_creation_method SHELXL-97
_cell_angle_alpha 90.00
_cell_angle_beta 90.00
_cell_angle_gamma 90.00
_cell_formula_units_Z 4
_cell_length_a 14.339(13)
_cell_length_b 8.366(8)
_cell_length_c 17.215(16)
_cell_measurement_reflns_used 84
_cell_measurement_temperature 100(2)
_cell_measurement_theta_max 28.6986
_cell_measurement_theta_min 1.1831
_cell_volume 2065(3)
_computing_cell_refinement 'CrystalClear (Rigaku Corp., 2000)'
_computing_data_collection 'CrystalClear (Rigaku Corp., 2000)'
_computing_data_reduction 'CrystalClear (Rigaku Corp., 2000)'
_computing_structure_refinement 'SHELXL-97 (Sheldrick, 1997)'
_computing_structure_solution 'SHELXS-97 (Sheldrick, 1990)'
_diffrn_ambient_temperature 100(2)
_diffrn_detector_area_resol_mean 14.7059
_diffrn_measured_fraction_theta_full 0.99
_diffrn_measured_fraction_theta_max 0.888
_diffrn_measurement_details
;
scan:
    Number of images: 600
               Slice: -90.0000 - 90.0000
         Image width: 0.3000
            Exp time: 15.0000
       Rotation axis: Phi
               Omega: 0.0000
                 Chi: 0.0000
                 Phi: 0.0000
                 XTD: 50.3915
              2theta: 19.3189
scan:
    Number of images: 133
               Slice: 0.1000 - 40.0000
         Image width: 0.3000
            Exp time: 15.0000
       Rotation axis: Omega
               Omega: 0.0000
                 Chi: 90.0000
                 Phi: 0.0000
                 XTD: 50.3915
              2theta: 19.3189

;
_diffrn_measurement_device
;
Mercury CCD (2x2 bin mode)
;
_diffrn_measurement_device_details
;
AFC7: Eulerian 3-circle
;
_diffrn_measurement_method dtprofit.ref
_diffrn_radiation_detector CCD
_diffrn_radiation_monochromator graphite
_diffrn_radiation_source 'fine-focus sealed tube'
_diffrn_radiation_type MoK\a
_diffrn_radiation_wavelength 0.71069
_diffrn_reflns_av_R_equivalents 0.0268
_diffrn_reflns_av_sigmaI/netI 0.0393
_diffrn_reflns_limit_h_max 19
_diffrn_reflns_limit_h_min -16
_diffrn_reflns_limit_k_max 7
_diffrn_reflns_limit_k_min -11
_diffrn_reflns_limit_l_max 21
_diffrn_reflns_limit_l_min -19
_diffrn_reflns_number 8698
_diffrn_reflns_reduction_process 'Lp corrections applied'
_diffrn_reflns_theta_full 26.66
_diffrn_reflns_theta_max 28.85
_diffrn_reflns_theta_min 2.37
_exptl_absorpt_coefficient_mu 8.705
_exptl_absorpt_correction_T_max 0.54
_exptl_absorpt_correction_T_min 0.260
_exptl_absorpt_correction_type multi-scan
_exptl_crystal_colour Colorless
_exptl_crystal_density_diffrn 3.784
_exptl_crystal_density_method 'not measured'
_exptl_crystal_description Chunk
_exptl_crystal_F_000 2072
_exptl_crystal_size_max 0.15
_exptl_crystal_size_mid 0.10
_exptl_crystal_size_min 0.07
_refine_diff_density_max 1.572
_refine_diff_density_min -1.852
_refine_diff_density_rms 0.255
_refine_ls_abs_structure_details 'Flack H D (1983), Acta Cryst. A39, 876-881'
_refine_ls_abs_structure_Flack 0.49(4)
_refine_ls_extinction_method none
_refine_ls_goodness_of_fit_ref 1.103
_refine_ls_hydrogen_treatment mixed
_refine_ls_matrix_type full
_refine_ls_number_parameters 272
_refine_ls_number_reflns 4412
_refine_ls_number_restraints 1
_refine_ls_restrained_S_all 1.102
_refine_ls_R_factor_all 0.0413
_refine_ls_R_factor_gt 0.0346
_refine_ls_shift/su_max 0.000
_refine_ls_shift/su_mean 0.000
_refine_ls_structure_factor_coef Fsqd
_refine_ls_weighting_details 'calc w=1/[\s^2^(Fo^2^)+(0.0310P)^2^+8.9943P] where P=(Fo^2^+2Fc^2^)/3'
_refine_ls_weighting_scheme calc
_refine_ls_wR_factor_gt 0.0746
_refine_ls_wR_factor_ref 0.0801
_reflns_number_gt 3952
_reflns_number_total 4412
_reflns_threshold_expression >2sigma(I)
_cod_data_source_file ic051083tsup1.cif
_cod_data_source_block Ca(XeF2)5(PF6)2
_cod_database_code 4331564

loop_
_symmetry_equiv_pos_as_xyz
'x, y, z'
'-x, -y, z+1/2'
'-x+1/2, y+1/2, z+1/2'
'x+1/2, -y+1/2, z'

loop_
_atom_site_label
_atom_site_type_symbol
_atom_site_fract_x
_atom_site_fract_y
_atom_site_fract_z
_atom_site_U_iso_or_equiv
_atom_site_adp_type
_atom_site_occupancy
_atom_site_symmetry_multiplicity
_atom_site_calc_flag
Xe1 Xe 0.24482(3) 1.24699(12) 0.09290(9) 0.01547(12) Uani 1 1 d
Xe2 Xe 0.23132(6) 0.72995(9) 0.31155(6) 0.01858(19) Uani 1 1 d
Xe3 Xe 0.52241(5) 0.49299(8) 0.21984(5) 0.0166(2) Uani 1 1 d
Xe4 Xe 0.51543(6) 0.99736(8) -0.03505(5) 0.01476(19) Uani 1 1 d
Xe5 Xe 0.22169(5) 0.78476(8) -0.12519(6) 0.01841(17) Uani 1 1 d
Ca1 Ca 0.32395(12) 0.7353(3) 0.08699(18) 0.0148(4) Uani 1 1 d
P1 P 0.4794(2) 0.4947(3) -0.0290(3) 0.0153(9) Uani 1 1 d
P2 P 0.4915(3) 0.9964(4) 0.2159(4) 0.0183(8) Uani 1 1 d
F1 F 0.2460(4) 1.0089(7) 0.0834(5) 0.023(2) Uani 1 1 d
F2 F 0.2456(4) 0.7938(8) 0.1980(5) 0.0229(16) Uani 1 1 d
F3 F 0.3991(4) 0.5765(8) 0.1792(5) 0.0283(18) Uani 1 1 d
F4 F 0.3888(4) 0.8921(7) -0.0112(4) 0.0212(15) Uani 1 1 d
F5 F 0.2125(4) 0.7284(7) -0.0104(5) 0.0206(14) Uani 1 1 d
F6 F 0.2411(5) 1.4873(7) 0.1007(6) 0.023(2) Uani 1 1 d
F7 F 0.2129(5) 0.6605(9) 0.4195(5) 0.0301(18) Uani 1 1 d
F8 F 0.6423(5) 0.4156(8) 0.2602(5) 0.0266(17) Uani 1 1 d
F9 F 0.6362(5) 1.0951(8) -0.0598(5) 0.0286(18) Uani 1 1 d
F10 F 0.2245(5) 0.8515(9) -0.2334(5) 0.0282(18) Uani 1 1 d
F11 F 0.3692(4) 0.5387(7) -0.0213(4) 0.0334(17) Uani 1 1 d
F12 F 0.4960(5) 0.6268(7) 0.0382(4) 0.0320(16) Uani 1 1 d
F13 F 0.4916(5) 0.6302(7) -0.0925(4) 0.0216(15) Uani 1 1 d
F14 F 0.5860(4) 0.4561(8) -0.0312(5) 0.0378(19) Uani 1 1 d
F15 F 0.4627(5) 0.3609(6) 0.0363(4) 0.0261(15) Uani 1 1 d
F16 F 0.4572(5) 0.3674(7) -0.0943(4) 0.0279(15) Uani 1 1 d
F21 F 0.4289(5) 0.9153(8) 0.1465(4) 0.0338(17) Uani 1 1 d
F22 F 0.5303(6) 1.1223(7) 0.1548(4) 0.0371(18) Uani 1 1 d
F23 F 0.4124(6) 1.1141(10) 0.2394(6) 0.061(3) Uani 1 1 d
F24 F 0.4560(6) 0.8632(8) 0.2750(5) 0.0353(19) Uani 1 1 d
F25 F 0.5716(5) 0.8721(9) 0.1900(5) 0.0445(19) Uani 1 1 d
F26 F 0.5577(6) 1.0682(9) 0.2810(5) 0.050(2) Uani 1 1 d

loop_
_atom_site_aniso_label
_atom_site_aniso_U_11
_atom_site_aniso_U_22
_atom_site_aniso_U_33
_atom_site_aniso_U_23
_atom_site_aniso_U_13
_atom_site_aniso_U_12
Xe1 0.0136(3) 0.0161(2) 0.0167(2) 0.00099(18) 0.0012(5) -0.0005(4)
Xe2 0.0184(4) 0.0163(3) 0.0209(4) 0.0008(3) 0.0009(4) 0.0011(3)
Xe3 0.0175(5) 0.0121(3) 0.0201(5) 0.0004(3) -0.0020(4) 0.0011(3)
Xe4 0.0150(4) 0.0105(3) 0.0188(5) 0.0009(3) 0.0004(4) -0.0011(3)
Xe5 0.0175(3) 0.0162(3) 0.0215(4) -0.0011(3) -0.0026(4) -0.0006(3)
Ca1 0.0116(8) 0.0137(10) 0.0192(10) 0.0038(8) 0.0008(10) -0.0013(9)
P1 0.0194(18) 0.0093(11) 0.017(2) 0.0007(10) -0.0010(15) 0.0013(11)
P2 0.0246(16) 0.0129(12) 0.018(2) 0.0003(13) -0.0018(16) -0.0051(12)
F1 0.026(5) 0.015(4) 0.027(6) -0.001(3) -0.002(4) 0.009(3)
F2 0.028(4) 0.020(3) 0.020(4) 0.005(3) 0.006(3) 0.002(3)
F3 0.011(3) 0.032(4) 0.042(5) 0.013(3) -0.005(3) 0.009(3)
F4 0.013(3) 0.021(3) 0.029(4) 0.008(3) 0.003(3) 0.000(2)
F5 0.019(3) 0.021(3) 0.022(3) -0.004(3) -0.004(3) -0.003(3)
F6 0.026(5) 0.014(4) 0.030(6) 0.002(3) 0.004(3) -0.004(3)
F7 0.033(4) 0.037(4) 0.021(4) 0.010(4) 0.007(4) 0.009(3)
F8 0.016(3) 0.025(4) 0.039(5) 0.006(3) -0.005(3) 0.002(3)
F9 0.023(4) 0.027(3) 0.036(5) 0.003(3) 0.001(3) -0.010(3)
F10 0.038(4) 0.024(4) 0.023(5) -0.002(3) 0.001(3) 0.000(3)
F11 0.020(3) 0.024(3) 0.056(5) 0.011(3) 0.012(3) 0.001(3)
F12 0.059(5) 0.014(3) 0.022(4) -0.003(3) -0.003(3) -0.003(3)
F13 0.035(4) 0.014(3) 0.015(3) 0.002(2) 0.005(3) 0.004(3)
F14 0.014(3) 0.034(4) 0.065(6) 0.011(4) -0.008(4) 0.004(3)
F15 0.038(4) 0.014(3) 0.026(4) 0.003(3) 0.007(3) -0.003(3)
F16 0.045(4) 0.017(3) 0.022(4) -0.001(3) 0.004(3) -0.002(3)
F21 0.024(4) 0.043(4) 0.035(4) 0.000(3) -0.007(3) -0.014(3)
F22 0.060(5) 0.017(3) 0.035(4) 0.001(3) 0.008(4) -0.011(3)
F23 0.064(6) 0.043(5) 0.077(7) -0.005(5) 0.026(5) 0.035(4)
F24 0.057(5) 0.020(3) 0.029(4) 0.006(3) 0.005(4) -0.015(3)
F25 0.033(4) 0.050(5) 0.050(5) 0.004(4) 0.009(4) 0.010(3)
F26 0.071(6) 0.043(4) 0.037(5) -0.003(4) -0.013(4) -0.039(4)

loop_
_atom_type_symbol
_atom_type_description
_atom_type_scat_dispersion_real
_atom_type_scat_dispersion_imag
_atom_type_scat_source
Xe Xe -0.4205 1.9578 'International Tables Vol C Tables 4.2.6.8 and 6.1.1.4'
Ca Ca 0.2262 0.3064 'International Tables Vol C Tables 4.2.6.8 and 6.1.1.4'
P P 0.1023 0.0942 'International Tables Vol C Tables 4.2.6.8 and 6.1.1.4'
F F 0.0171 0.0103 'International Tables Vol C Tables 4.2.6.8 and 6.1.1.4'

loop_
_geom_angle_atom_site_label_1
_geom_angle_atom_site_label_2
_geom_angle_atom_site_label_3
_geom_angle
_geom_angle_site_symmetry_1
_geom_angle_site_symmetry_3
F1 Xe1 F6 178.7(4) . .
F7 Xe2 F2 177.2(3) . .
F8 Xe3 F3 179.0(3) . .
F9 Xe4 F4 178.8(3) . .
F10 Xe5 F5 175.9(3) . .
F10 Xe5 Ca1 155.0(2) . .
F5 Xe5 Ca1 26.34(18) . .
F2 Ca1 F5 105.9(2) . .
F2 Ca1 F4 133.3(3) . .
F5 Ca1 F4 76.4(3) . .
F2 Ca1 F3 77.2(3) . .
F5 Ca1 F3 142.8(3) . .
F4 Ca1 F3 129.0(2) . .
F2 Ca1 F21 79.2(3) . .
F5 Ca1 F21 140.3(3) . .
F4 Ca1 F21 72.7(3) . .
F3 Ca1 F21 76.9(3) . .
F2 Ca1 F6 81.9(3) . 1_545
F5 Ca1 F6 73.1(3) . 1_545
F4 Ca1 F6 138.9(3) . 1_545
F3 Ca1 F6 70.7(3) . 1_545
F21 Ca1 F6 145.3(3) . 1_545
F2 Ca1 F1 67.1(3) . .
F5 Ca1 F1 72.7(2) . .
F4 Ca1 F1 69.6(3) . .
F3 Ca1 F1 136.9(3) . .
F21 Ca1 F1 73.6(2) . .
F6 Ca1 F1 124.16(19) 1_545 .
F2 Ca1 F11 150.9(2) . .
F5 Ca1 F11 68.5(2) . .
F4 Ca1 F11 74.6(2) . .
F3 Ca1 F11 90.7(3) . .
F21 Ca1 F11 124.2(2) . .
F6 Ca1 F11 69.1(3) 1_545 .
F1 Ca1 F11 131.9(3) . .
F2 Ca1 F12 140.3(3) . .
F5 Ca1 F12 112.8(2) . .
F4 Ca1 F12 66.9(2) . .
F3 Ca1 F12 66.9(2) . .
F21 Ca1 F12 76.8(2) . .
F6 Ca1 F12 100.8(2) 1_545 .
F1 Ca1 F12 132.9(2) . .
F11 Ca1 F12 48.9(2) . .
F2 Ca1 Xe5 124.84(19) . .
F5 Ca1 Xe5 22.96(17) . .
F4 Ca1 Xe5 54.57(18) . .
F3 Ca1 Xe5 149.1(2) . .
F21 Ca1 Xe5 124.7(2) . .
F6 Ca1 Xe5 89.9(2) 1_545 .
F1 Ca1 Xe5 73.8(2) . .
F11 Ca1 Xe5 59.40(17) . .
F12 Ca1 Xe5 94.87(17) . .
F14 P1 F16 92.3(4) . .
F14 P1 F13 91.3(4) . .
F16 P1 F13 90.8(5) . .
F14 P1 F15 91.0(4) . .
F16 P1 F15 89.9(3) . .
F13 P1 F15 177.5(4) . .
F14 P1 F12 90.8(4) . .
F16 P1 F12 176.9(4) . .
F13 P1 F12 89.4(4) . .
F15 P1 F12 89.8(5) . .
F14 P1 F11 176.5(6) . .
F16 P1 F11 90.9(4) . .
F13 P1 F11 90.1(4) . .
F15 P1 F11 87.5(4) . .
F12 P1 F11 86.0(4) . .
F23 P2 F26 90.7(6) . .
F23 P2 F22 90.5(5) . .
F26 P2 F22 90.4(4) . .
F23 P2 F24 92.5(5) . .
F26 P2 F24 90.3(5) . .
F22 P2 F24 176.9(5) . .
F23 P2 F25 178.6(6) . .
F26 P2 F25 90.7(5) . .
F22 P2 F25 89.7(5) . .
F24 P2 F25 87.3(4) . .
F23 P2 F21 93.0(5) . .
F26 P2 F21 176.3(5) . .
F22 P2 F21 89.1(5) . .
F24 P2 F21 90.0(4) . .
F25 P2 F21 85.6(5) . .
Xe1 F1 Ca1 153.8(3) . .
Xe2 F2 Ca1 143.3(3) . .
Xe3 F3 Ca1 146.5(4) . .
Xe4 F4 Ca1 137.4(3) . .
Xe5 F5 Ca1 130.7(3) . .
Xe1 F6 Ca1 147.3(4) . 1_565
P1 F11 Ca1 116.7(4) . .
P1 F12 Ca1 108.1(4) . .
P2 F21 Ca1 158.1(5) . .

loop_
_geom_bond_atom_site_label_1
_geom_bond_atom_site_label_2
_geom_bond_distance
_geom_bond_site_symmetry_2
Xe1 F1 1.999(6) .
Xe1 F6 2.016(6) .
Xe2 F7 1.965(8) .
Xe2 F2 2.037(8) .
Xe3 F8 1.963(7) .
Xe3 F3 2.026(7) .
Xe4 F9 1.961(7) .
Xe4 F4 2.059(6) .
Xe5 F10 1.945(9) .
Xe5 F5 2.037(8) .
Xe5 Ca1 3.957(4) .
Ca1 F2 2.270(8) .
Ca1 F5 2.316(8) .
Ca1 F4 2.332(7) .
Ca1 F3 2.334(8) .
Ca1 F21 2.363(7) .
Ca1 F6 2.403(7) 1_545
Ca1 F1 2.548(6) .
Ca1 F11 2.570(8) .
Ca1 F12 2.759(8) .
P1 F14 1.564(7) .
P1 F16 1.581(8) .
P1 F13 1.585(8) .
P1 F15 1.604(7) .
P1 F12 1.618(8) .
P1 F11 1.627(7) .
P2 F23 1.556(8) .
P2 F26 1.588(9) .
P2 F22 1.589(8) .
P2 F24 1.593(9) .
P2 F25 1.612(8) .
P2 F21 1.640(9) .
F6 Ca1 2.403(7) 1_565
